data_4030077
loop_
_publ_author_name
'Chang, Yung-Yu'
'Ho, Tse-Lok'
'Chung, Wen-Sheng'

_publ_section_title
;
 Deformative Transition of the Menschutkin Reaction and Helical
 Atropisomers in a Congested Polyheterocyclic System.
;
_journal_issue 21
_journal_name_full 'The Journal of organic chemistry'
_journal_page_first 9970
_journal_paper_doi 10.1021/jo501815y
_journal_volume 79
_journal_year 2014
_chemical_formula_moiety 'C34 H28 N2'
_chemical_formula_sum 'C34 H28 N2'
_chemical_formula_weight 464.58
_chemical_name_systematic
;
 ?
;
_space_group_IT_number 2
_symmetry_cell_setting triclinic
_symmetry_space_group_name_Hall '-P 1'
_symmetry_space_group_name_H-M 'P -1'
_atom_sites_solution_hydrogens geom
_atom_sites_solution_primary direct
_atom_sites_solution_secondary difmap
_audit_creation_method SHELXL-97
_cell_angle_alpha 99.246(4)
_cell_angle_beta 102.984(4)
_cell_angle_gamma 113.991(3)
_cell_formula_units_Z 4
_cell_length_a 12.9576(8)
_cell_length_b 14.6324(9)
_cell_length_c 14.6459(16)
_cell_measurement_reflns_used 0
_cell_measurement_temperature 200(2)
_cell_measurement_theta_max 0
_cell_measurement_theta_min 0
_cell_volume 2371.0(3)
_computing_molecular_graphics 'Ortep-3 for Windows (Farrugia, 1997)'
_computing_publication_material 'WinGX publication routines (Farrugia, 1999)'
_computing_structure_refinement 'SHELXL-97 (Sheldrick, 1997)'
_computing_structure_solution 'SHELXS-86 (Sheldrick, 1986)'
_diffrn_ambient_temperature 200(2)
_diffrn_measured_fraction_theta_full 0.982
_diffrn_measured_fraction_theta_max 0.982
_diffrn_radiation_monochromator graphite
_diffrn_radiation_source 'fine-focus sealed tube'
_diffrn_radiation_type MoK\a
_diffrn_radiation_wavelength 0.71073
_diffrn_reflns_av_R_equivalents 0.0374
_diffrn_reflns_av_sigmaI/netI 0.0570
_diffrn_reflns_limit_h_max 15
_diffrn_reflns_limit_h_min -15
_diffrn_reflns_limit_k_max 17
_diffrn_reflns_limit_k_min -17
_diffrn_reflns_limit_l_max 17
_diffrn_reflns_limit_l_min -17
_diffrn_reflns_number 18271
_diffrn_reflns_theta_full 25.01
_diffrn_reflns_theta_max 25.01
_diffrn_reflns_theta_min 1.49
_exptl_absorpt_coefficient_mu 0.076
_exptl_absorpt_correction_T_max 0.9947
_exptl_absorpt_correction_T_min 0.9476
_exptl_absorpt_correction_type none
_exptl_crystal_colour colorless
_exptl_crystal_density_diffrn 1.302
_exptl_crystal_density_method 'not measured'
_exptl_crystal_description prism
_exptl_crystal_F_000 984
_exptl_crystal_size_max 0.72
_exptl_crystal_size_mid 0.27
_exptl_crystal_size_min 0.07
_refine_diff_density_max 0.279
_refine_diff_density_min -0.341
_refine_diff_density_rms 0.119
_refine_ls_extinction_method none
_refine_ls_goodness_of_fit_ref 1.028
_refine_ls_hydrogen_treatment mixed
_refine_ls_matrix_type full
_refine_ls_number_parameters 649
_refine_ls_number_reflns 8215
_refine_ls_number_restraints 0
_refine_ls_restrained_S_all 1.028
_refine_ls_R_factor_all 0.0731
_refine_ls_R_factor_gt 0.0489
_refine_ls_shift/su_max 0.001
_refine_ls_shift/su_mean 0.000
_refine_ls_structure_factor_coef Fsqd
_refine_ls_weighting_details 'calc w=1/[\s^2^(Fo^2^)+(0.0783P)^2^+0.0154P] where P=(Fo^2^+2Fc^2^)/3'
_refine_ls_weighting_scheme calc
_refine_ls_wR_factor_gt 0.1201
_refine_ls_wR_factor_ref 0.1393
_reflns_number_gt 6019
_reflns_number_total 8215
_reflns_threshold_expression >2sigma(I)
_cod_data_source_file jo501815y_si_002.cif
_cod_data_source_block a11431
_cod_depositor_comments 'Adding full bibliography for 4030076--4030079.cif.'
_cod_database_code 4030077

loop_
_symmetry_equiv_pos_as_xyz
'x, y, z'
'-x, -y, -z'

loop_
_atom_site_label
_atom_site_type_symbol
_atom_site_fract_x
_atom_site_fract_y
_atom_site_fract_z
_atom_site_U_iso_or_equiv
_atom_site_adp_type
_atom_site_occupancy
_atom_site_symmetry_multiplicity
_atom_site_calc_flag
_atom_site_refinement_flags
C1 C -0.01792(15) 0.11967(15) 0.05029(14) 0.0318(5) Uani 1 1 d .
H1 H -0.0676 0.1376 0.0064 0.038 Uiso 1 1 calc R
C2 C -0.07172(16) 0.02845(16) 0.07603(15) 0.0363(5) Uani 1 1 d .
H2 H -0.1555 -0.0147 0.0501 0.044 Uiso 1 1 calc R
C3 C -0.00110(16) 0.00249(16) 0.13940(15) 0.0352(5) Uani 1 1 d .
H3 H -0.0357 -0.0591 0.1587 0.042 Uiso 1 1 calc R
C4 C 0.12321(15) 0.06696(15) 0.17629(13) 0.0286(4) Uani 1 1 d .
C5 C 0.16988(15) 0.15833(14) 0.14631(13) 0.0255(4) Uani 1 1 d .
C6 C 0.29616(14) 0.23182(14) 0.18876(13) 0.0247(4) Uani 1 1 d .
C7 C 0.36577(15) 0.21930(14) 0.26614(12) 0.0250(4) Uani 1 1 d .
C8 C 0.32371(15) 0.11840(15) 0.28693(13) 0.0288(4) Uani 1 1 d .
C9 C 0.20322(16) 0.04337(15) 0.24263(14) 0.0314(4) Uani 1 1 d .
C10 C 0.16749(18) -0.05340(17) 0.26299(16) 0.0442(5) Uani 1 1 d .
H10 H 0.0865 -0.1052 0.2359 0.053 Uiso 1 1 calc R
C11 C 0.2495(2) -0.07283(18) 0.32175(17) 0.0513(6) Uani 1 1 d .
H11 H 0.2264 -0.1376 0.3368 0.062 Uiso 1 1 calc R
C12 C 0.3672(2) 0.00407(18) 0.35906(16) 0.0459(6) Uani 1 1 d .
H12 H 0.4241 -0.0108 0.3985 0.055 Uiso 1 1 calc R
C13 C 0.36108(14) 0.32930(14) 0.15929(13) 0.0244(4) Uani 1 1 d .
C14 C 0.29179(15) 0.32875(15) 0.05863(14) 0.0287(4) Uani 1 1 d .
C15 C 0.28490(16) 0.26425(16) -0.02578(14) 0.0356(5) Uani 1 1 d .
H15 H 0.3214 0.2198 -0.0206 0.043 Uiso 1 1 calc R
C16 C 0.22519(19) 0.26392(18) -0.11770(16) 0.0476(6) Uani 1 1 d .
H16 H 0.2218 0.2201 -0.1749 0.057 Uiso 1 1 calc R
C17 C 0.1708(2) 0.3277(2) -0.12537(17) 0.0534(6) Uani 1 1 d .
H17 H 0.1299 0.3277 -0.1880 0.064 Uiso 1 1 calc R
C18 C 0.17575(17) 0.39095(18) -0.04286(16) 0.0442(6) Uani 1 1 d .
H18 H 0.1377 0.4342 -0.0484 0.053 Uiso 1 1 calc R
C19 C 0.23621(15) 0.39198(15) 0.04868(14) 0.0328(5) Uani 1 1 d .
H19 H 0.2397 0.4365 0.1054 0.039 Uiso 1 1 calc R
C20 C 0.49002(14) 0.34710(14) 0.15788(13) 0.0253(4) Uani 1 1 d .
H20 H 0.4839 0.2927 0.1030 0.030 Uiso 1 1 calc R
C21 C 0.53595(15) 0.45341(15) 0.13741(14) 0.0311(4) Uani 1 1 d .
H21A H 0.5027 0.4462 0.0673 0.037 Uiso 1 1 calc R
H21B H 0.6241 0.4889 0.1571 0.037 Uiso 1 1 calc R
C22 C 0.49030(16) 0.51395(15) 0.20132(14) 0.0324(5) Uani 1 1 d .
H22A H 0.4458 0.5430 0.1616 0.039 Uiso 1 1 calc R
H22B H 0.5577 0.5717 0.2555 0.039 Uiso 1 1 calc R
C23 C 0.40657(15) 0.43123(14) 0.24160(13) 0.0279(4) Uani 1 1 d .
H23 H 0.3387 0.4454 0.2473 0.034 Uiso 1 1 calc R
C24 C 0.46963(15) 0.41815(14) 0.34023(13) 0.0274(4) Uani 1 1 d .
H24 H 0.4249 0.4190 0.3876 0.033 Uiso 1 1 calc R
C25 C 0.60203(15) 0.49895(15) 0.38707(14) 0.0325(5) Uani 1 1 d .
H25A H 0.6316 0.5029 0.4568 0.039 Uiso 1 1 calc R
H25B H 0.6145 0.5690 0.3817 0.039 Uiso 1 1 calc R
C26 C 0.66487(15) 0.45612(15) 0.32631(14) 0.0323(5) Uani 1 1 d .
H26A H 0.7303 0.4493 0.3696 0.039 Uiso 1 1 calc R
H26B H 0.6983 0.5032 0.2874 0.039 Uiso 1 1 calc R
C27 C 0.56656(14) 0.34781(14) 0.25835(13) 0.0262(4) Uani 1 1 d .
H27 H 0.6013 0.2988 0.2475 0.031 Uiso 1 1 calc R
C28 C 0.48384(15) 0.31454(14) 0.32196(13) 0.0257(4) Uani 1 1 d .
C29 C 0.54543(15) 0.30482(15) 0.42030(13) 0.0292(4) Uani 1 1 d .
C30 C 0.50483(17) 0.31787(16) 0.49913(14) 0.0359(5) Uani 1 1 d .
H30 H 0.4400 0.3341 0.4918 0.043 Uiso 1 1 calc R
C31 C 0.55640(19) 0.30783(17) 0.58814(15) 0.0434(5) Uani 1 1 d .
H31 H 0.5276 0.3180 0.6412 0.052 Uiso 1 1 calc R
C32 C 0.64978(19) 0.28300(17) 0.59966(16) 0.0443(5) Uani 1 1 d .
H32 H 0.6853 0.2757 0.6605 0.053 Uiso 1 1 calc R
C33 C 0.69101(17) 0.26895(16) 0.52231(15) 0.0408(5) Uani 1 1 d .
H33 H 0.7549 0.2515 0.5298 0.049 Uiso 1 1 calc R
C34 C 0.64026(16) 0.28008(16) 0.43391(14) 0.0345(5) Uani 1 1 d .
H34 H 0.6703 0.2708 0.3815 0.041 Uiso 1 1 calc R
C35 C 0.64596(15) 0.03408(15) -0.07976(14) 0.0308(4) Uani 1 1 d .
H35 H 0.6431 0.0406 -0.1437 0.037 Uiso 1 1 calc R
C36 C 0.57281(15) -0.06226(15) -0.07047(14) 0.0338(5) Uani 1 1 d .
H36 H 0.5202 -0.1195 -0.1265 0.041 Uiso 1 1 calc R
C37 C 0.57889(15) -0.07220(15) 0.02179(15) 0.0329(5) Uani 1 1 d .
H37 H 0.5296 -0.1369 0.0303 0.039 Uiso 1 1 calc R
C38 C 0.65769(14) 0.01289(14) 0.10368(13) 0.0260(4) Uani 1 1 d .
C39 C 0.72597(14) 0.10843(14) 0.08755(12) 0.0227(4) Uani 1 1 d .
C40 C 0.81434(14) 0.19766(14) 0.17021(12) 0.0231(4) Uani 1 1 d .
C41 C 0.84377(15) 0.18327(15) 0.26036(13) 0.0270(4) Uani 1 1 d .
C42 C 0.76475(16) 0.09068(15) 0.28082(14) 0.0327(5) Uani 1 1 d .
C43 C 0.67136(16) 0.00647(15) 0.20296(14) 0.0321(5) Uani 1 1 d .
C44 C 0.59421(19) -0.07958(18) 0.22643(17) 0.0482(6) Uani 1 1 d .
H44 H 0.5310 -0.1381 0.1761 0.058 Uiso 1 1 calc R
C45 C 0.6106(2) -0.0786(2) 0.3220(2) 0.0637(7) Uani 1 1 d .
H45 H 0.5600 -0.1367 0.3390 0.076 Uiso 1 1 calc R
C46 C 0.7022(2) 0.0085(2) 0.39374(19) 0.0634(7) Uani 1 1 d .
H46 H 0.7117 0.0088 0.4600 0.076 Uiso 1 1 calc R
C47 C 0.88172(14) 0.30896(14) 0.16747(13) 0.0243(4) Uani 1 1 d .
C48 C 0.82610(15) 0.32594(14) 0.07160(13) 0.0264(4) Uani 1 1 d .
C49 C 0.87541(17) 0.33039(15) -0.00415(14) 0.0329(5) Uani 1 1 d .
H49 H 0.9503 0.3302 0.0057 0.040 Uiso 1 1 calc R
C50 C 0.81671(18) 0.33504(16) -0.09330(15) 0.0387(5) Uani 1 1 d .
H50 H 0.8508 0.3365 -0.1444 0.046 Uiso 1 1 calc R
C51 C 0.70860(18) 0.33760(16) -0.10862(15) 0.0399(5) Uani 1 1 d .
H51 H 0.6681 0.3402 -0.1701 0.048 Uiso 1 1 calc R
C52 C 0.66022(17) 0.33630(15) -0.03358(14) 0.0351(5) Uani 1 1 d .
H52 H 0.5870 0.3396 -0.0429 0.042 Uiso 1 1 calc R
C53 C 0.71818(16) 0.33024(15) 0.05528(14) 0.0309(4) Uani 1 1 d .
H53 H 0.6837 0.3290 0.1061 0.037 Uiso 1 1 calc R
C54 C 0.88909(16) 0.38967(15) 0.25824(13) 0.0296(4) Uani 1 1 d .
H54 H 0.8084 0.3841 0.2534 0.035 Uiso 1 1 calc R
C55 C 0.96888(17) 0.49221(15) 0.24152(15) 0.0374(5) Uani 1 1 d .
H55A H 1.0078 0.5502 0.3026 0.045 Uiso 1 1 calc R
H55B H 0.9227 0.5106 0.1907 0.045 Uiso 1 1 calc R
C56 C 1.06214(16) 0.46737(15) 0.20732(15) 0.0374(5) Uani 1 1 d .
H56A H 1.0655 0.4832 0.1445 0.045 Uiso 1 1 calc R
H56B H 1.1424 0.5090 0.2566 0.045 Uiso 1 1 calc R
C57 C 1.01938(14) 0.34946(14) 0.19519(13) 0.0277(4) Uani 1 1 d .
H57 H 1.0394 0.3184 0.1400 0.033 Uiso 1 1 calc R
C58 C 1.06128(15) 0.31762(15) 0.28802(13) 0.0299(4) Uani 1 1 d .
H58 H 1.0920 0.2664 0.2725 0.036 Uiso 1 1 calc R
C59 C 1.15382(17) 0.41080(17) 0.37518(15) 0.0410(5) Uani 1 1 d .
H59A H 1.2133 0.4632 0.3541 0.049 Uiso 1 1 calc R
H59B H 1.1958 0.3882 0.4249 0.049 Uiso 1 1 calc R
C60 C 1.07752(17) 0.45532(17) 0.41562(15) 0.0406(5) Uani 1 1 d .
H60A H 1.0945 0.5242 0.4044 0.049 Uiso 1 1 calc R
H60B H 1.0943 0.4630 0.4865 0.049 Uiso 1 1 calc R
C61 C 0.94577(16) 0.37398(15) 0.35791(13) 0.0315(4) Uani 1 1 d .
H61 H 0.8944 0.3690 0.4005 0.038 Uiso 1 1 calc R
C62 C 0.95770(15) 0.27188(15) 0.33351(13) 0.0295(4) Uani 1 1 d .
C63 C 1.00543(17) 0.23917(17) 0.42187(14) 0.0404(5) Uani 1 1 d .
C64 C 1.0059(2) 0.2767(2) 0.51504(16) 0.0607(7) Uani 1 1 d .
H64 H 0.9766 0.3259 0.5267 0.073 Uiso 1 1 calc R
C65 C 1.0486(3) 0.2432(3) 0.5914(2) 0.1003(12) Uani 1 1 d .
H65 H 1.0477 0.2693 0.6548 0.120 Uiso 1 1 calc R
C66 C 1.0922(4) 0.1731(3) 0.5768(2) 0.1219(15) Uani 1 1 d .
H66 H 1.1213 0.1505 0.6297 0.146 Uiso 1 1 calc R
C67 C 1.0936(3) 0.1354(3) 0.4845(2) 0.0937(11) Uani 1 1 d .
H67 H 1.1240 0.0869 0.4737 0.112 Uiso 1 1 calc R
C68 C 1.0506(2) 0.1683(2) 0.40757(17) 0.0563(7) Uani 1 1 d .
H68 H 1.0519 0.1423 0.3443 0.068 Uiso 1 1 calc R
N1 N 0.09763(12) 0.18280(12) 0.08295(11) 0.0300(4) Uani 1 1 d .
N2 N 0.40519(14) 0.09693(13) 0.34299(12) 0.0379(4) Uani 1 1 d .
N3 N 0.71924(12) 0.11705(12) -0.00460(11) 0.0272(4) Uani 1 1 d .
N4 N 0.77751(16) 0.09162(15) 0.37559(13) 0.0492(5) Uani 1 1 d .

loop_
_atom_site_aniso_label
_atom_site_aniso_U_11
_atom_site_aniso_U_22
_atom_site_aniso_U_33
_atom_site_aniso_U_23
_atom_site_aniso_U_13
_atom_site_aniso_U_12
C1 0.0222(9) 0.0271(12) 0.0397(12) -0.0004(10) 0.0063(8) 0.0110(9)
C2 0.0204(9) 0.0295(12) 0.0485(13) -0.0043(10) 0.0090(9) 0.0083(9)
C3 0.0293(10) 0.0255(12) 0.0473(13) 0.0050(10) 0.0177(9) 0.0086(9)
C4 0.0254(9) 0.0248(11) 0.0323(11) 0.0028(9) 0.0117(8) 0.0094(8)
C5 0.0253(9) 0.0239(11) 0.0261(10) 0.0007(9) 0.0102(8) 0.0115(8)
C6 0.0231(8) 0.0220(11) 0.0281(10) 0.0024(9) 0.0106(7) 0.0099(8)
C7 0.0245(8) 0.0275(11) 0.0241(10) 0.0040(9) 0.0107(7) 0.0128(8)
C8 0.0321(10) 0.0304(12) 0.0259(10) 0.0058(9) 0.0116(8) 0.0157(9)
C9 0.0333(10) 0.0275(12) 0.0352(11) 0.0087(10) 0.0169(9) 0.0127(9)
C10 0.0390(11) 0.0322(13) 0.0558(15) 0.0171(12) 0.0153(10) 0.0094(10)
C11 0.0585(14) 0.0360(14) 0.0595(16) 0.0244(13) 0.0176(12) 0.0186(12)
C12 0.0536(13) 0.0403(15) 0.0440(14) 0.0176(12) 0.0093(11) 0.0229(12)
C13 0.0215(8) 0.0245(11) 0.0250(10) 0.0031(9) 0.0068(7) 0.0104(8)
C14 0.0218(8) 0.0277(12) 0.0314(11) 0.0083(10) 0.0084(8) 0.0068(8)
C15 0.0315(10) 0.0343(13) 0.0327(12) 0.0067(10) 0.0089(8) 0.0092(10)
C16 0.0484(12) 0.0441(15) 0.0277(12) 0.0034(11) 0.0076(9) 0.0051(12)
C17 0.0501(13) 0.0498(16) 0.0404(14) 0.0204(13) -0.0024(11) 0.0104(12)
C18 0.0356(11) 0.0387(14) 0.0466(14) 0.0183(12) 0.0020(10) 0.0097(10)
C19 0.0246(9) 0.0311(12) 0.0374(12) 0.0110(10) 0.0069(8) 0.0091(9)
C20 0.0237(9) 0.0234(11) 0.0275(10) 0.0045(9) 0.0100(8) 0.0097(8)
C21 0.0255(9) 0.0312(12) 0.0351(11) 0.0103(10) 0.0106(8) 0.0108(9)
C22 0.0287(9) 0.0243(11) 0.0367(12) 0.0049(10) 0.0044(8) 0.0098(9)
C23 0.0248(9) 0.0252(11) 0.0328(11) 0.0041(9) 0.0068(8) 0.0134(8)
C24 0.0267(9) 0.0266(11) 0.0256(10) 0.0005(9) 0.0076(8) 0.0122(9)
C25 0.0282(9) 0.0271(12) 0.0326(11) -0.0003(10) 0.0043(8) 0.0099(9)
C26 0.0243(9) 0.0314(12) 0.0345(11) 0.0048(10) 0.0064(8) 0.0097(9)
C27 0.0207(8) 0.0257(11) 0.0311(11) 0.0051(9) 0.0081(7) 0.0107(8)
C28 0.0226(8) 0.0269(11) 0.0258(10) 0.0026(9) 0.0070(7) 0.0118(8)
C29 0.0243(9) 0.0244(11) 0.0306(11) 0.0019(9) 0.0048(8) 0.0077(8)
C30 0.0399(11) 0.0335(13) 0.0348(12) 0.0067(10) 0.0123(9) 0.0182(10)
C31 0.0589(13) 0.0376(14) 0.0312(12) 0.0094(11) 0.0143(10) 0.0201(12)
C32 0.0503(12) 0.0366(14) 0.0352(13) 0.0124(11) 0.0020(10) 0.0151(11)
C33 0.0309(10) 0.0387(14) 0.0458(13) 0.0135(11) 0.0033(9) 0.0134(10)
C34 0.0293(9) 0.0360(13) 0.0349(11) 0.0090(10) 0.0075(8) 0.0138(9)
C35 0.0287(9) 0.0309(12) 0.0276(11) 0.0008(10) 0.0036(8) 0.0145(9)
C36 0.0256(9) 0.0261(12) 0.0356(12) -0.0070(10) -0.0009(8) 0.0100(9)
C37 0.0249(9) 0.0233(11) 0.0468(13) 0.0055(10) 0.0096(9) 0.0103(9)
C38 0.0195(8) 0.0223(11) 0.0344(11) 0.0045(9) 0.0083(8) 0.0092(8)
C39 0.0188(8) 0.0221(11) 0.0262(10) 0.0034(9) 0.0060(7) 0.0104(8)
C40 0.0200(8) 0.0218(11) 0.0265(10) 0.0033(9) 0.0095(7) 0.0089(8)
C41 0.0272(9) 0.0246(11) 0.0260(10) 0.0040(9) 0.0077(8) 0.0104(8)
C42 0.0353(10) 0.0316(13) 0.0304(11) 0.0101(10) 0.0122(9) 0.0132(10)
C43 0.0314(10) 0.0278(12) 0.0383(12) 0.0122(10) 0.0145(9) 0.0120(9)
C44 0.0480(12) 0.0331(14) 0.0528(15) 0.0153(12) 0.0196(11) 0.0059(11)
C45 0.0734(17) 0.0478(18) 0.0631(18) 0.0288(16) 0.0344(14) 0.0103(15)
C46 0.0805(18) 0.062(2) 0.0450(16) 0.0281(15) 0.0301(14) 0.0200(16)
C47 0.0221(8) 0.0212(11) 0.0267(10) 0.0029(9) 0.0089(7) 0.0080(8)
C48 0.0282(9) 0.0160(10) 0.0294(11) 0.0025(9) 0.0086(8) 0.0069(8)
C49 0.0344(10) 0.0260(12) 0.0403(12) 0.0114(10) 0.0161(9) 0.0128(9)
C50 0.0529(12) 0.0308(13) 0.0357(12) 0.0139(10) 0.0217(10) 0.0168(11)
C51 0.0478(12) 0.0315(13) 0.0347(12) 0.0103(11) 0.0062(10) 0.0162(11)
C52 0.0351(10) 0.0280(12) 0.0393(12) 0.0082(10) 0.0076(9) 0.0145(9)
C53 0.0322(10) 0.0274(12) 0.0336(11) 0.0086(10) 0.0105(8) 0.0142(9)
C54 0.0274(9) 0.0262(11) 0.0328(11) 0.0015(9) 0.0099(8) 0.0126(9)
C55 0.0407(11) 0.0233(12) 0.0410(12) 0.0011(10) 0.0104(9) 0.0124(10)
C56 0.0303(10) 0.0260(12) 0.0453(13) 0.0044(10) 0.0121(9) 0.0051(9)
C57 0.0229(9) 0.0228(11) 0.0311(11) 0.0023(9) 0.0097(8) 0.0064(8)
C58 0.0226(9) 0.0312(12) 0.0301(11) 0.0010(9) 0.0057(8) 0.0112(9)
C59 0.0277(10) 0.0401(14) 0.0364(12) -0.0036(11) 0.0021(9) 0.0077(10)
C60 0.0369(11) 0.0354(13) 0.0340(12) -0.0048(10) 0.0042(9) 0.0111(10)
C61 0.0292(9) 0.0296(12) 0.0270(10) -0.0032(9) 0.0090(8) 0.0095(9)
C62 0.0287(9) 0.0275(12) 0.0254(10) 0.0013(9) 0.0055(8) 0.0105(9)
C63 0.0410(11) 0.0411(14) 0.0254(11) 0.0035(10) 0.0014(9) 0.0131(11)
C64 0.0752(17) 0.0602(18) 0.0294(13) 0.0034(13) 0.0058(11) 0.0241(15)
C65 0.150(3) 0.100(3) 0.0279(16) 0.0136(18) 0.0042(17) 0.050(3)
C66 0.182(4) 0.127(4) 0.050(2) 0.036(2) -0.010(2) 0.085(3)
C67 0.122(3) 0.101(3) 0.064(2) 0.030(2) -0.0026(18) 0.072(2)
C68 0.0677(15) 0.0614(18) 0.0410(14) 0.0134(13) 0.0043(12) 0.0380(14)
N1 0.0224(7) 0.0285(10) 0.0351(9) 0.0018(8) 0.0064(7) 0.0122(7)
N2 0.0408(9) 0.0359(11) 0.0371(10) 0.0116(9) 0.0078(8) 0.0197(8)
N3 0.0246(7) 0.0261(10) 0.0270(9) 0.0029(8) 0.0054(7) 0.0111(7)
N4 0.0597(11) 0.0464(13) 0.0352(11) 0.0179(10) 0.0187(9) 0.0145(10)

loop_
_atom_type_symbol
_atom_type_description
_atom_type_scat_dispersion_real
_atom_type_scat_dispersion_imag
_atom_type_scat_source
C C 0.0033 0.0016 'International Tables Vol C Tables 4.2.6.8 and 6.1.1.4'
H H 0.0000 0.0000 'International Tables Vol C Tables 4.2.6.8 and 6.1.1.4'
N N 0.0061 0.0033 'International Tables Vol C Tables 4.2.6.8 and 6.1.1.4'

loop_
_geom_angle_atom_site_label_1
_geom_angle_atom_site_label_2
_geom_angle_atom_site_label_3
_geom_angle
N1 C1 C2 124.11(17)
N1 C1 H1 117.9
C2 C1 H1 117.9
C3 C2 C1 118.29(17)
C3 C2 H2 120.9
C1 C2 H2 120.9
C2 C3 C4 119.99(18)
C2 C3 H3 120.0
C4 C3 H3 120.0
C3 C4 C5 117.73(16)
C3 C4 C9 122.82(17)
C5 C4 C9 119.45(15)
N1 C5 C4 121.29(15)
N1 C5 C6 118.84(16)
C4 C5 C6 119.73(15)
C7 C6 C5 119.83(16)
C7 C6 C13 114.13(15)
C5 C6 C13 125.92(15)
C6 C7 C8 119.34(16)
C6 C7 C28 114.81(15)
C8 C7 C28 125.84(15)
N2 C8 C9 121.80(17)
N2 C8 C7 118.27(16)
C9 C8 C7 119.73(15)
C10 C9 C8 117.72(17)
C10 C9 C4 122.84(17)
C8 C9 C4 119.40(16)
C11 C10 C9 119.81(19)
C11 C10 H10 120.1
C9 C10 H10 120.1
C10 C11 C12 118.6(2)
C10 C11 H11 120.7
C12 C11 H11 120.7
N2 C12 C11 123.97(19)
N2 C12 H12 118.0
C11 C12 H12 118.0
C6 C13 C14 113.15(14)
C6 C13 C23 112.59(14)
C14 C13 C23 114.13(14)
C6 C13 C20 112.29(13)
C14 C13 C20 108.10(13)
C23 C13 C20 95.18(13)
C19 C14 C15 118.16(17)
C19 C14 C13 122.15(17)
C15 C14 C13 119.68(16)
C16 C15 C14 120.89(19)
C16 C15 H15 119.6
C14 C15 H15 119.6
C17 C16 C15 119.7(2)
C17 C16 H16 120.2
C15 C16 H16 120.2
C18 C17 C16 120.13(19)
C18 C17 H17 119.9
C16 C17 H17 119.9
C17 C18 C19 120.2(2)
C17 C18 H18 119.9
C19 C18 H18 119.9
C18 C19 C14 121.0(2)
C18 C19 H19 119.5
C14 C19 H19 119.5
C21 C20 C27 113.52(15)
C21 C20 C13 99.92(13)
C27 C20 C13 111.28(13)
C21 C20 H20 110.6
C27 C20 H20 110.6
C13 C20 H20 110.6
C20 C21 C22 103.33(14)
C20 C21 H21A 111.1
C22 C21 H21A 111.1
C20 C21 H21B 111.1
C22 C21 H21B 111.1
H21A C21 H21B 109.1
C21 C22 C23 104.94(15)
C21 C22 H22A 110.8
C23 C22 H22A 110.8
C21 C22 H22B 110.8
C23 C22 H22B 110.8
H22A C22 H22B 108.8
C13 C23 C22 101.34(14)
C13 C23 C24 108.27(13)
C22 C23 C24 115.49(14)
C13 C23 H23 110.4
C22 C23 H23 110.4
C24 C23 H23 110.4
C25 C24 C23 113.62(15)
C25 C24 C28 99.37(13)
C23 C24 C28 111.22(14)
C25 C24 H24 110.7
C23 C24 H24 110.7
C28 C24 H24 110.7
C24 C25 C26 103.23(15)
C24 C25 H25A 111.1
C26 C25 H25A 111.1
C24 C25 H25B 111.1
C26 C25 H25B 111.1
H25A C25 H25B 109.1
C25 C26 C27 105.47(14)
C25 C26 H26A 110.6
C27 C26 H26A 110.6
C25 C26 H26B 110.6
C27 C26 H26B 110.6
H26A C26 H26B 108.8
C26 C27 C28 100.82(14)
C26 C27 C20 116.26(14)
C28 C27 C20 108.16(12)
C26 C27 H27 110.4
C28 C27 H27 110.4
C20 C27 H27 110.4
C7 C28 C29 112.47(14)
C7 C28 C27 112.85(14)
C29 C28 C27 113.74(13)
C7 C28 C24 111.83(13)
C29 C28 C24 109.40(14)
C27 C28 C24 95.33(14)
C30 C29 C34 117.35(16)
C30 C29 C28 119.97(15)
C34 C29 C28 122.66(16)
C31 C30 C29 121.68(18)
C31 C30 H30 119.2
C29 C30 H30 119.2
C30 C31 C32 119.9(2)
C30 C31 H31 120.1
C32 C31 H31 120.1
C33 C32 C31 119.50(18)
C33 C32 H32 120.3
C31 C32 H32 120.3
C34 C33 C32 120.53(18)
C34 C33 H33 119.7
C32 C33 H33 119.7
C33 C34 C29 121.08(19)
C33 C34 H34 119.5
C29 C34 H34 119.5
N3 C35 C36 123.68(18)
N3 C35 H35 118.2
C36 C35 H35 118.2
C37 C36 C35 118.09(18)
C37 C36 H36 121.0
C35 C36 H36 121.0
C36 C37 C38 120.20(18)
C36 C37 H37 119.9
C38 C37 H37 119.9
C37 C38 C39 117.93(16)
C37 C38 C43 122.90(17)
C39 C38 C43 119.17(16)
N3 C39 C38 121.17(16)
N3 C39 C40 118.58(15)
C38 C39 C40 119.99(15)
C41 C40 C39 119.33(16)
C41 C40 C47 114.07(16)
C39 C40 C47 126.59(15)
C40 C41 C42 119.89(16)
C40 C41 C62 114.63(16)
C42 C41 C62 125.42(16)
N4 C42 C43 121.87(18)
N4 C42 C41 118.25(18)
C43 C42 C41 119.66(16)
C44 C43 C42 117.71(18)
C44 C43 C38 122.94(19)
C42 C43 C38 119.34(16)
C45 C44 C43 119.6(2)
C45 C44 H44 120.2
C43 C44 H44 120.2
C44 C45 C46 118.8(2)
C44 C45 H45 120.6
C46 C45 H45 120.6
N4 C46 C45 124.0(2)
N4 C46 H46 118.0
C45 C46 H46 118.0
C40 C47 C48 111.67(14)
C40 C47 C57 113.65(13)
C48 C47 C57 113.87(14)
C40 C47 C54 111.22(14)
C48 C47 C54 110.35(13)
C57 C47 C54 94.97(13)
C53 C48 C49 117.66(16)
C53 C48 C47 119.79(15)
C49 C48 C47 122.40(15)
C50 C49 C48 120.94(17)
C50 C49 H49 119.5
C48 C49 H49 119.5
C49 C50 C51 120.51(18)
C49 C50 H50 119.7
C51 C50 H50 119.7
C52 C51 C50 119.31(18)
C52 C51 H51 120.3
C50 C51 H51 120.3
C51 C52 C53 120.19(17)
C51 C52 H52 119.9
C53 C52 H52 119.9
C52 C53 C48 121.34(17)
C52 C53 H53 119.3
C48 C53 H53 119.3
C55 C54 C61 113.24(15)
C55 C54 C47 99.77(14)
C61 C54 C47 111.51(13)
C55 C54 H54 110.6
C61 C54 H54 110.6
C47 C54 H54 110.6
C54 C55 C56 102.89(15)
C54 C55 H55A 111.2
C56 C55 H55A 111.2
C54 C55 H55B 111.2
C56 C55 H55B 111.2
H55A C55 H55B 109.1
C57 C56 C55 105.66(15)
C57 C56 H56A 110.6
C55 C56 H56A 110.6
C57 C56 H56B 110.6
C55 C56 H56B 110.6
H56A C56 H56B 108.7
C56 C57 C47 100.67(14)
C56 C57 C58 116.87(16)
C47 C57 C58 108.13(13)
C56 C57 H57 110.2
C47 C57 H57 110.2
C58 C57 H57 110.2
C59 C58 C57 113.47(16)
C59 C58 C62 99.59(14)
C57 C58 C62 111.52(13)
C59 C58 H58 110.6
C57 C58 H58 110.6
C62 C58 H58 110.6
C58 C59 C60 103.35(14)
C58 C59 H59A 111.1
C60 C59 H59A 111.1
C58 C59 H59B 111.1
C60 C59 H59B 111.1
H59A C59 H59B 109.1
C59 C60 C61 105.02(16)
C59 C60 H60A 110.7
C61 C60 H60A 110.7
C59 C60 H60B 110.7
C61 C60 H60B 110.7
H60A C60 H60B 108.8
C62 C61 C60 101.31(14)
C62 C61 C54 107.57(14)
C60 C61 C54 115.88(16)
C62 C61 H61 110.5
C60 C61 H61 110.5
C54 C61 H61 110.5
C41 C62 C63 112.05(16)
C41 C62 C61 111.48(14)
C63 C62 C61 115.79(16)
C41 C62 C58 113.27(15)
C63 C62 C58 107.87(14)
C61 C62 C58 95.31(14)
C64 C63 C68 118.3(2)
C64 C63 C62 123.3(2)
C68 C63 C62 118.43(19)
C65 C64 C63 120.6(3)
C65 C64 H64 119.7
C63 C64 H64 119.7
C66 C65 C64 120.9(3)
C66 C65 H65 119.5
C64 C65 H65 119.5
C65 C66 C67 119.4(3)
C65 C66 H66 120.3
C67 C66 H66 120.3
C68 C67 C66 120.0(3)
C68 C67 H67 120.0
C66 C67 H67 120.0
C67 C68 C63 120.8(2)
C67 C68 H68 119.6
C63 C68 H68 119.6
C1 N1 C5 118.58(16)
C12 N2 C8 118.04(17)
C35 N3 C39 118.88(16)
C46 N4 C42 117.9(2)

loop_
_geom_bond_atom_site_label_1
_geom_bond_atom_site_label_2
_geom_bond_distance
C1 N1 1.317(2)
C1 C2 1.390(3)
C1 H1 0.9500
C2 C3 1.363(3)
C2 H2 0.9500
C3 C4 1.409(2)
C3 H3 0.9500
C4 C5 1.413(3)
C4 C9 1.444(2)
C5 N1 1.362(2)
C5 C6 1.455(2)
C6 C7 1.369(2)
C6 C13 1.521(2)
C7 C8 1.461(3)
C7 C28 1.513(2)
C8 N2 1.360(2)
C8 C9 1.409(3)
C9 C10 1.405(3)
C10 C11 1.365(3)
C10 H10 0.9500
C11 C12 1.387(3)
C11 H11 0.9500
C12 N2 1.325(3)
C12 H12 0.9500
C13 C14 1.541(2)
C13 C23 1.553(3)
C13 C20 1.588(2)
C14 C19 1.391(2)
C14 C15 1.391(3)
C15 C16 1.392(3)
C15 H15 0.9500
C16 C17 1.384(3)
C16 H16 0.9500
C17 C18 1.370(3)
C17 H17 0.9500
C18 C19 1.387(3)
C18 H18 0.9500
C19 H19 0.9500
C20 C21 1.530(3)
C20 C27 1.575(2)
C20 H20 1.0000
C21 C22 1.555(3)
C21 H21A 0.9900
C21 H21B 0.9900
C22 C23 1.562(3)
C22 H22A 0.9900
C22 H22B 0.9900
C23 C24 1.574(2)
C23 H23 1.0000
C24 C25 1.540(2)
C24 C28 1.588(2)
C24 H24 1.0000
C25 C26 1.552(3)
C25 H25A 0.9900
C25 H25B 0.9900
C26 C27 1.551(3)
C26 H26A 0.9900
C26 H26B 0.9900
C27 C28 1.557(2)
C27 H27 1.0000
C28 C29 1.541(2)
C29 C30 1.389(3)
C29 C34 1.398(2)
C30 C31 1.385(3)
C30 H30 0.9500
C31 C32 1.382(3)
C31 H31 0.9500
C32 C33 1.378(3)
C32 H32 0.9500
C33 C34 1.381(3)
C33 H33 0.9500
C34 H34 0.9500
C35 N3 1.323(2)
C35 C36 1.392(3)
C35 H35 0.9500
C36 C37 1.370(3)
C36 H36 0.9500
C37 C38 1.403(3)
C37 H37 0.9500
C38 C39 1.410(2)
C38 C43 1.448(3)
C39 N3 1.362(2)
C39 C40 1.461(2)
C40 C41 1.364(2)
C40 C47 1.516(2)
C41 C42 1.454(3)
C41 C62 1.515(2)
C42 N4 1.357(2)
C42 C43 1.414(3)
C43 C44 1.405(3)
C44 C45 1.365(3)
C44 H44 0.9500
C45 C46 1.385(3)
C45 H45 0.9500
C46 N4 1.325(3)
C46 H46 0.9500
C47 C48 1.535(2)
C47 C57 1.561(2)
C47 C54 1.587(2)
C48 C53 1.394(2)
C48 C49 1.397(2)
C49 C50 1.383(3)
C49 H49 0.9500
C50 C51 1.385(3)
C50 H50 0.9500
C51 C52 1.381(3)
C51 H51 0.9500
C52 C53 1.385(2)
C52 H52 0.9500
C53 H53 0.9500
C54 C55 1.533(3)
C54 C61 1.577(2)
C54 H54 1.0000
C55 C56 1.554(3)
C55 H55A 0.9900
C55 H55B 0.9900
C56 C57 1.548(3)
C56 H56A 0.9900
C56 H56B 0.9900
C57 C58 1.561(2)
C57 H57 1.0000
C58 C59 1.533(3)
C58 C62 1.584(2)
C58 H58 1.0000
C59 C60 1.554(3)
C59 H59A 0.9900
C59 H59B 0.9900
C60 C61 1.556(3)
C60 H60A 0.9900
C60 H60B 0.9900
C61 C62 1.557(3)
C61 H61 1.0000
C62 C63 1.538(2)
C63 C64 1.384(3)
C63 C68 1.392(3)
C64 C65 1.384(4)
C64 H64 0.9500
C65 C66 1.368(5)
C65 H65 0.9500
C66 C67 1.384(5)
C66 H66 0.9500
C67 C68 1.387(3)
C67 H67 0.9500
C68 H68 0.9500
